data_2228051
loop_
_publ_author_name
'Han, Rong-Bi'
'Zhang, Bo'
'Piao, Feng-Yu'

_publ_section_title
;
 (1<i>E</i>)-6-Methoxy-3,4-dihydronaphthalen-1(2<i>H</i>)-one
 <i>O</i>-(<i>p</i>-tolylsulfonyl)oxime
;
_journal_coeditor_code VM2048
_journal_issue 11
_journal_name_full 'Acta Crystallographica Section E'
_journal_page_first o2775
_journal_paper_doi 10.1107/S1600536810039899
_journal_volume 66
_journal_year 2010
_chemical_formula_iupac 'C18 H19 N O4 S'
_chemical_formula_moiety 'C18 H19 N O4 S'
_chemical_formula_sum 'C18 H19 N O4 S'
_chemical_formula_weight 345.41
_chemical_name_systematic
;
(1<i>E</i>)-6-Methoxy-3,4-dihydronaphthalen-1(2<i>H</i>)-one
<i>O</i>-(<i>p</i>-tolylsulfonyl)oxime
;
_space_group_IT_number 14
_symmetry_cell_setting monoclinic
_symmetry_space_group_name_Hall '-P 2ybc'
_symmetry_space_group_name_H-M 'P 1 21/c 1'
_atom_sites_solution_hydrogens geom
_atom_sites_solution_primary direct
_atom_sites_solution_secondary difmap
_cell_angle_alpha 90.00
_cell_angle_beta 128.22(3)
_cell_angle_gamma 90.00
_cell_formula_units_Z 4
_cell_length_a 13.478(5)
_cell_length_b 9.255(5)
_cell_length_c 17.707(8)
_cell_measurement_reflns_used 11474
_cell_measurement_temperature 290(2)
_cell_measurement_theta_max 27.50
_cell_measurement_theta_min 3.06
_cell_volume 1735.3(16)
_computing_cell_refinement 'RAPID-AUTO (Rigaku, 1998)'
_computing_data_collection 'RAPID-AUTO (Rigaku, 1998)'
_computing_data_reduction 'CrystalStructure (Molecular Structure Corporation & Rigaku, 2002)'
_computing_molecular_graphics 'PLATON (Spek, 2009)'
_computing_publication_material 'SHELXL97 (Sheldrick, 2008)'
_computing_structure_refinement 'SHELXL97 (Sheldrick, 2008)'
_computing_structure_solution 'SHELXS97 (Sheldrick, 2008)'
_diffrn_ambient_temperature 290(2)
_diffrn_measured_fraction_theta_full 0.990
_diffrn_measured_fraction_theta_max 0.990
_diffrn_measurement_device_type 'Rigaku R-AXIS RAPID'
_diffrn_measurement_method '\w scans'
_diffrn_radiation_monochromator graphite
_diffrn_radiation_source 'fine-focus sealed tube'
_diffrn_radiation_type MoK\a
_diffrn_radiation_wavelength 0.71073
_diffrn_reflns_av_R_equivalents 0.0290
_diffrn_reflns_av_sigmaI/netI 0.0240
_diffrn_reflns_limit_h_max 17
_diffrn_reflns_limit_h_min -17
_diffrn_reflns_limit_k_max 11
_diffrn_reflns_limit_k_min -11
_diffrn_reflns_limit_l_max 21
_diffrn_reflns_limit_l_min -22
_diffrn_reflns_number 16447
_diffrn_reflns_theta_full 27.48
_diffrn_reflns_theta_max 27.48
_diffrn_reflns_theta_min 3.07
_diffrn_standards_decay_% 0
_diffrn_standards_interval_count 0
_diffrn_standards_interval_time 0
_diffrn_standards_number 0
_exptl_absorpt_coefficient_mu 0.208
_exptl_absorpt_correction_T_max 0.9795
_exptl_absorpt_correction_T_min 0.9755
_exptl_absorpt_correction_type multi-scan
_exptl_absorpt_process_details '(ABSCOR; Higashi, 1995)'
_exptl_crystal_colour colorless
_exptl_crystal_density_diffrn 1.322
_exptl_crystal_density_method 'not measured'
_exptl_crystal_description block
_exptl_crystal_F_000 728
_exptl_crystal_size_max 0.12
_exptl_crystal_size_mid 0.11
_exptl_crystal_size_min 0.10
_refine_diff_density_max 0.442
_refine_diff_density_min -0.344
_refine_ls_extinction_coef 0.069(4)
_refine_ls_extinction_expression Fc^*^=kFc[1+0.001xFc^2^\l^3^/sin(2\q)]^-1/4^
_refine_ls_extinction_method 'SHELXL97 (Sheldrick, 2008)'
_refine_ls_goodness_of_fit_ref 1.012
_refine_ls_hydrogen_treatment constr
_refine_ls_matrix_type full
_refine_ls_number_parameters 230
_refine_ls_number_reflns 3939
_refine_ls_number_restraints 0
_refine_ls_restrained_S_all 1.012
_refine_ls_R_factor_all 0.0584
_refine_ls_R_factor_gt 0.0441
_refine_ls_shift/su_max 0.001
_refine_ls_shift/su_mean 0.000
_refine_ls_structure_factor_coef Fsqd
_refine_ls_weighting_details 'calc w=1/[\s^2^(Fo^2^)+(0.0686P)^2^+0.4858P] where P=(Fo^2^+2Fc^2^)/3'
_refine_ls_weighting_scheme calc
_refine_ls_wR_factor_gt 0.1245
_refine_ls_wR_factor_ref 0.1347
_reflns_number_gt 3052
_reflns_number_total 3939
_reflns_threshold_expression I>2sigma(I)
_cod_data_source_file vm2048.cif
_cod_data_source_block I
_cod_original_sg_symbol_H-M 'P 21/c'
_cod_database_code 2228051
_cod_database_fobs_code 2228051

loop_
_symmetry_equiv_pos_as_xyz
'x, y, z'
'-x, y+1/2, -z+1/2'
'-x, -y, -z'
'x, -y-1/2, z-1/2'

loop_
_atom_site_type_symbol
_atom_site_label
_atom_site_fract_x
_atom_site_fract_y
_atom_site_fract_z
_atom_site_U_iso_or_equiv
_atom_site_adp_type
_atom_site_calc_flag
_atom_site_refinement_flags
_atom_site_occupancy
_atom_site_disorder_assembly
_atom_site_disorder_group
S S1 1.21154(4) 1.01704(6) 0.84699(3) 0.05339(18) Uani d . 1 . .
O O1 1.32298(13) 1.09992(16) 0.88664(11) 0.0688(4) Uani d . 1 . .
O O2 1.11691(15) 1.01052(18) 0.74596(10) 0.0720(4) Uani d . 1 . .
O O3 1.15381(12) 1.09228(14) 0.89346(9) 0.0557(3) Uani d . 1 A .
O O4 0.53547(14) 0.81979(17) 0.77887(12) 0.0738(4) Uani d . 1 . .
N N1 1.03738(14) 1.01680(16) 0.85957(11) 0.0510(4) Uani d . 1 . .
C C1 1.3561(3) 0.4210(3) 1.0232(2) 0.0928(8) Uani d . 1 . .
H H1A 1.3260 0.3480 0.9750 0.139 Uiso calc R 1 . .
H H1B 1.3191 0.4067 1.0547 0.139 Uiso calc R 1 . .
H H1C 1.4464 0.4148 1.0696 0.139 Uiso calc R 1 . .
C C2 1.31973(19) 0.5680(2) 0.97663(15) 0.0600(5) Uani d . 1 . .
C C3 1.19864(19) 0.5964(2) 0.89321(15) 0.0624(5) Uani d . 1 . .
H H3 1.1395 0.5222 0.8642 0.075 Uiso calc R 1 . .
C C4 1.16441(17) 0.7318(2) 0.85263(13) 0.0562(5) Uani d . 1 . .
H H4 1.0827 0.7489 0.7971 0.067 Uiso calc R 1 . .
C C5 1.25256(15) 0.8425(2) 0.89508(12) 0.0475(4) Uani d . 1 . .
C C6 1.37496(16) 0.8166(2) 0.97757(13) 0.0534(4) Uani d . 1 . .
H H6 1.4345 0.8905 1.0058 0.064 Uiso calc R 1 . .
C C7 1.40688(18) 0.6800(2) 1.01695(14) 0.0613(5) Uani d . 1 . .
H H7 1.4889 0.6625 1.0719 0.074 Uiso calc R 1 . .
C C8 0.97831(16) 1.08889(18) 0.88218(11) 0.0450(4) Uani d . 1 A 1
C C9 1.0207(2) 1.2307(2) 0.93435(15) 0.0603(5) Uani d . 1 A 1
H H9A 1.0587 1.2886 0.9126 0.072 Uiso calc R 1 A 1
H H9B 1.0842 1.2136 1.0027 0.072 Uiso calc R 1 A 1
C C10 0.9081(4) 1.3146(3) 0.9165(3) 0.0698(12) Uani d P 0.763(7) A 1
H H10A 0.9403 1.3983 0.9584 0.084 Uiso calc PR 0.763(7) A 1
H H10B 0.8536 1.3488 0.8506 0.084 Uiso calc PR 0.763(7) A 1
C C11 0.8345(3) 1.2276(3) 0.9335(2) 0.0809(7) Uani d . 1 A 1
H H11A 0.7615 1.2826 0.9155 0.097 Uiso calc R 1 A 1
H H11B 0.8851 1.2063 1.0017 0.097 Uiso calc R 1 A 1
C C12 0.79064(18) 1.08776(19) 0.87810(13) 0.0529(4) Uani d . 1 A 1
C C10' 0.9604(8) 1.2634(9) 0.9825(7) 0.053(3) Uani d P 0.237(7) A 2
H H10C 1.0092 1.2141 1.0441 0.064 Uiso d PR 0.237(7) A 3
H H10D 0.9688 1.3662 0.9958 0.064 Uiso d PR 0.237(7) A 4
C C13 0.86031(17) 1.02224(18) 0.85398(12) 0.0454(4) Uani d . 1 . .
C C14 0.81694(19) 0.8901(2) 0.80425(15) 0.0574(5) Uani d . 1 A .
H H14 0.8619 0.8455 0.7868 0.069 Uiso calc R 1 . .
C C15 0.70982(19) 0.8259(2) 0.78110(14) 0.0593(5) Uani d . 1 . .
H H15 0.6834 0.7377 0.7491 0.071 Uiso calc R 1 A .
C C16 0.64081(18) 0.8922(2) 0.80522(14) 0.0549(5) Uani d . 1 A .
C C17 0.6813(2) 1.0222(2) 0.85367(16) 0.0616(5) Uani d . 1 . .
H H17 0.6352 1.0664 0.8702 0.074 Uiso calc R 1 A 1
C C18 0.4673(3) 0.8776(3) 0.8090(2) 0.0938(8) Uani d . 1 . .
H H18A 0.4301 0.9682 0.7773 0.141 Uiso calc R 1 . .
H H18B 0.5238 0.8923 0.8773 0.141 Uiso calc R 1 . .
H H18C 0.4020 0.8112 0.7928 0.141 Uiso calc R 1 . .

loop_
_atom_site_aniso_label
_atom_site_aniso_U_11
_atom_site_aniso_U_22
_atom_site_aniso_U_33
_atom_site_aniso_U_12
_atom_site_aniso_U_13
_atom_site_aniso_U_23
S1 0.0438(3) 0.0658(3) 0.0536(3) -0.0040(2) 0.0316(2) 0.0018(2)
O1 0.0533(8) 0.0715(9) 0.0878(10) -0.0104(7) 0.0468(8) 0.0057(7)
O2 0.0609(9) 0.0995(12) 0.0511(8) 0.0048(8) 0.0324(7) 0.0083(7)
O3 0.0463(7) 0.0579(8) 0.0656(8) -0.0083(6) 0.0360(6) -0.0078(6)
O4 0.0601(9) 0.0825(10) 0.0925(11) -0.0191(8) 0.0540(8) -0.0229(8)
N1 0.0445(8) 0.0534(8) 0.0581(9) -0.0071(6) 0.0333(7) -0.0044(7)
C1 0.0898(18) 0.0653(15) 0.120(2) 0.0104(13) 0.0630(17) 0.0081(14)
C2 0.0582(11) 0.0550(11) 0.0729(12) -0.0001(9) 0.0437(10) -0.0079(9)
C3 0.0536(11) 0.0591(12) 0.0713(12) -0.0154(9) 0.0371(10) -0.0208(9)
C4 0.0404(9) 0.0651(12) 0.0523(10) -0.0100(8) 0.0234(8) -0.0147(8)
C5 0.0384(8) 0.0581(10) 0.0473(9) -0.0061(7) 0.0271(7) -0.0084(7)
C6 0.0372(9) 0.0621(11) 0.0547(10) -0.0100(8) 0.0253(8) -0.0095(8)
C7 0.0413(10) 0.0717(13) 0.0605(11) 0.0022(9) 0.0263(9) -0.0019(9)
C8 0.0485(9) 0.0461(9) 0.0425(8) 0.0004(7) 0.0292(7) 0.0029(7)
C9 0.0692(12) 0.0513(10) 0.0713(12) -0.0148(9) 0.0490(11) -0.0123(9)
C10 0.093(2) 0.0427(15) 0.097(3) -0.0078(15) 0.070(2) -0.0106(16)
C11 0.0880(17) 0.0619(13) 0.1167(19) -0.0127(12) 0.0753(16) -0.0318(13)
C12 0.0575(11) 0.0479(10) 0.0607(10) -0.0007(8) 0.0404(9) -0.0056(8)
C10' 0.059(5) 0.041(4) 0.055(5) -0.001(3) 0.033(4) -0.005(4)
C13 0.0498(9) 0.0462(9) 0.0452(8) -0.0020(7) 0.0318(8) -0.0022(7)
C14 0.0605(11) 0.0594(11) 0.0698(12) -0.0097(9) 0.0490(10) -0.0185(9)
C15 0.0619(12) 0.0582(11) 0.0661(11) -0.0140(9) 0.0438(10) -0.0210(9)
C16 0.0505(10) 0.0610(11) 0.0583(10) -0.0078(8) 0.0362(9) -0.0062(8)
C17 0.0608(12) 0.0628(12) 0.0780(13) -0.0003(9) 0.0513(11) -0.0110(10)
C18 0.0728(16) 0.0988(19) 0.140(2) -0.0144(14) 0.0808(18) -0.0213(17)

loop_
_atom_type_symbol
_atom_type_description
_atom_type_scat_dispersion_real
_atom_type_scat_dispersion_imag
_atom_type_scat_source
C C 0.0033 0.0016 'International Tables Vol C Tables 4.2.6.8 and 6.1.1.4'
H H 0.0000 0.0000 'International Tables Vol C Tables 4.2.6.8 and 6.1.1.4'
N N 0.0061 0.0033 'International Tables Vol C Tables 4.2.6.8 and 6.1.1.4'
O O 0.0106 0.0060 'International Tables Vol C Tables 4.2.6.8 and 6.1.1.4'
S S 0.1246 0.1234 'International Tables Vol C Tables 4.2.6.8 and 6.1.1.4'

loop_
_geom_angle_atom_site_label_1
_geom_angle_atom_site_label_2
_geom_angle_atom_site_label_3
_geom_angle_site_symmetry_1
_geom_angle_site_symmetry_3
_geom_angle
_geom_angle_publ_flag
O2 S1 O1 . . 119.72(10) ?
O2 S1 O3 . . 108.89(9) ?
O1 S1 O3 . . 102.24(9) ?
O2 S1 C5 . . 110.00(9) ?
O1 S1 C5 . . 109.74(9) ?
O3 S1 C5 . . 105.04(8) ?
N1 O3 S1 . . 108.69(10) ?
C16 O4 C18 . . 117.66(18) ?
C8 N1 O3 . . 109.86(14) ?
C2 C1 H1A . . 109.5 ?
C2 C1 H1B . . 109.5 ?
H1A C1 H1B . . 109.5 ?
C2 C1 H1C . . 109.5 ?
H1A C1 H1C . . 109.5 ?
H1B C1 H1C . . 109.5 ?
C7 C2 C3 . . 117.94(19) ?
C7 C2 C1 . . 120.5(2) ?
C3 C2 C1 . . 121.5(2) ?
C4 C3 C2 . . 121.47(18) ?
C4 C3 H3 . . 119.3 ?
C2 C3 H3 . . 119.3 ?
C3 C4 C5 . . 119.52(18) ?
C3 C4 H4 . . 120.2 ?
C5 C4 H4 . . 120.2 ?
C4 C5 C6 . . 120.27(18) ?
C4 C5 S1 . . 120.82(14) ?
C6 C5 S1 . . 118.91(14) ?
C7 C6 C5 . . 119.09(17) ?
C7 C6 H6 . . 120.5 ?
C5 C6 H6 . . 120.5 ?
C6 C7 C2 . . 121.69(18) ?
C6 C7 H7 . . 119.2 ?
C2 C7 H7 . . 119.2 ?
N1 C8 C13 . . 115.19(16) ?
N1 C8 C9 . . 125.19(17) ?
C13 C8 C9 . . 119.62(15) ?
C8 C9 C10 . . 111.14(19) ?
C8 C9 H9A . . 109.4 ?
C10 C9 H9A . . 109.4 ?
C8 C9 H9B . . 109.4 ?
C10 C9 H9B . . 109.4 ?
H9A C9 H9B . . 108.0 ?
C11 C10 C9 . . 112.9(3) ?
C11 C10 H10A . . 109.0 ?
C9 C10 H10A . . 109.0 ?
C11 C10 H10B . . 109.0 ?
C9 C10 H10B . . 109.0 ?
H10A C10 H10B . . 107.8 ?
C11 C10 H10D . . 92.1 ?
C9 C10 H10D . . 95.1 ?
H10A C10 H10D . . 29.6 ?
H10B C10 H10D . . 137.4 ?
C10 C11 C12 . . 112.7(2) ?
C10 C11 H11A . . 109.1 ?
C12 C11 H11A . . 109.1 ?
C10 C11 H11B . . 109.1 ?
C12 C11 H11B . . 109.1 ?
H11A C11 H11B . . 107.8 ?
C13 C12 C17 . . 120.08(17) ?
C13 C12 C11 . . 120.54(18) ?
C17 C12 C11 . . 119.35(18) ?
H10C C10' H10D . . 107.1 ?
C12 C13 C14 . . 118.31(17) ?
C12 C13 C8 . . 120.39(16) ?
C14 C13 C8 . . 121.28(16) ?
C15 C14 C13 . . 121.21(17) ?
C15 C14 H14 . . 119.4 ?
C13 C14 H14 . . 119.4 ?
C14 C15 C16 . . 120.07(18) ?
C14 C15 H15 . . 120.0 ?
C16 C15 H15 . . 120.0 ?
O4 C16 C17 . . 124.63(18) ?
O4 C16 C15 . . 115.63(17) ?
C17 C16 C15 . . 119.73(18) ?
C16 C17 C12 . . 120.59(18) ?
C16 C17 H17 . . 119.7 ?
C12 C17 H17 . . 119.7 ?
O4 C18 H18A . . 109.5 ?
O4 C18 H18B . . 109.5 ?
H18A C18 H18B . . 109.5 ?
O4 C18 H18C . . 109.5 ?
H18A C18 H18C . . 109.5 ?
H18B C18 H18C . . 109.5 ?

loop_
_geom_bond_atom_site_label_1
_geom_bond_atom_site_label_2
_geom_bond_site_symmetry_2
_geom_bond_distance
_geom_bond_publ_flag
S1 O2 . 1.4169(17) ?
S1 O1 . 1.4257(15) ?
S1 O3 . 1.5997(14) ?
S1 C5 . 1.748(2) ?
O3 N1 . 1.465(2) ?
O4 C16 . 1.365(2) ?
O4 C18 . 1.422(3) ?
N1 C8 . 1.278(2) ?
C1 C2 . 1.507(3) ?
C1 H1A . 0.9600 ?
C1 H1B . 0.9600 ?
C1 H1C . 0.9600 ?
C2 C7 . 1.388(3) ?
C2 C3 . 1.390(3) ?
C3 C4 . 1.374(3) ?
C3 H3 . 0.9300 ?
C4 C5 . 1.387(3) ?
C4 H4 . 0.9300 ?
C5 C6 . 1.390(3) ?
C6 C7 . 1.378(3) ?
C6 H6 . 0.9300 ?
C7 H7 . 0.9300 ?
C8 C13 . 1.475(2) ?
C8 C9 . 1.499(3) ?
C9 C10 . 1.553(4) ?
C9 H9A . 0.9700 ?
C9 H9B . 0.9700 ?
C10 C11 . 1.446(4) ?
C10 H10A . 0.9700 ?
C10 H10B . 0.9700 ?
C10 H10D . 1.2028 ?
C11 C12 . 1.507(3) ?
C11 H11A . 0.9700 ?
C11 H11B . 0.9700 ?
C12 C13 . 1.388(2) ?
C12 C17 . 1.393(3) ?
C10' H10C . 0.9700 ?
C10' H10D . 0.9700 ?
C13 C14 . 1.406(3) ?
C14 C15 . 1.368(3) ?
C14 H14 . 0.9300 ?
C15 C16 . 1.384(3) ?
C15 H15 . 0.9300 ?
C16 C17 . 1.379(3) ?
C17 H17 . 0.9300 ?
C18 H18A . 0.9600 ?
C18 H18B . 0.9600 ?
C18 H18C . 0.9600 ?

loop_
_geom_hbond_atom_site_label_D
_geom_hbond_atom_site_label_H
_geom_hbond_atom_site_label_A
_geom_hbond_site_symmetry_A
_geom_hbond_distance_DH
_geom_hbond_distance_HA
_geom_hbond_distance_DA
_geom_hbond_angle_DHA
C6 H6 O1 3_877 0.93 2.57 3.293(3) 134.6
C10 H10B O2 2_756 0.97 2.48 3.237(5) 134.5
C15 H15 O1 2_746 0.93 2.68 3.430(3) 138.8
C9 H9B Cg1 3_777 0.97 2.85 3.750(3) 156

loop_
_geom_torsion_atom_site_label_1
_geom_torsion_atom_site_label_2
_geom_torsion_atom_site_label_3
_geom_torsion_atom_site_label_4
_geom_torsion_site_symmetry_1
_geom_torsion_site_symmetry_2
_geom_torsion_site_symmetry_3
_geom_torsion_site_symmetry_4
_geom_torsion
_geom_torsion_publ_flag
O2 S1 O3 N1 . . . . 52.91(14) ?
O1 S1 O3 N1 . . . . -179.47(11) ?
C5 S1 O3 N1 . . . . -64.88(12) ?
S1 O3 N1 C8 . . . . -169.09(12) ?
C7 C2 C3 C4 . . . . -1.6(3) ?
C1 C2 C3 C4 . . . . 177.8(2) ?
C2 C3 C4 C5 . . . . 0.6(3) ?
C3 C4 C5 C6 . . . . 0.6(3) ?
C3 C4 C5 S1 . . . . -178.62(15) ?
O2 S1 C5 C4 . . . . -31.08(18) ?
O1 S1 C5 C4 . . . . -164.80(15) ?
O3 S1 C5 C4 . . . . 85.95(16) ?
O2 S1 C5 C6 . . . . 149.71(15) ?
O1 S1 C5 C6 . . . . 16.00(17) ?
O3 S1 C5 C6 . . . . -93.26(16) ?
C4 C5 C6 C7 . . . . -0.7(3) ?
S1 C5 C6 C7 . . . . 178.53(15) ?
C5 C6 C7 C2 . . . . -0.4(3) ?
C3 C2 C7 C6 . . . . 1.5(3) ?
C1 C2 C7 C6 . . . . -177.9(2) ?
O3 N1 C8 C13 . . . . -178.59(13) ?
O3 N1 C8 C9 . . . . 0.8(2) ?
N1 C8 C9 C10 . . . . 158.5(2) ?
C13 C8 C9 C10 . . . . -22.2(3) ?
C8 C9 C10 C11 . . . . 50.4(4) ?
C9 C10 C11 C12 . . . . -53.4(4) ?
C10 C11 C12 C13 . . . . 28.5(4) ?
C10 C11 C12 C17 . . . . -153.5(3) ?
C17 C12 C13 C14 . . . . 0.5(3) ?
C11 C12 C13 C14 . . . . 178.5(2) ?
C17 C12 C13 C8 . . . . -178.15(17) ?
C11 C12 C13 C8 . . . . -0.1(3) ?
N1 C8 C13 C12 . . . . 177.43(16) ?
C9 C8 C13 C12 . . . . -2.0(3) ?
N1 C8 C13 C14 . . . . -1.1(3) ?
C9 C8 C13 C14 . . . . 179.43(18) ?
C12 C13 C14 C15 . . . . -0.9(3) ?
C8 C13 C14 C15 . . . . 177.70(18) ?
C13 C14 C15 C16 . . . . 1.1(3) ?
C18 O4 C16 C17 . . . . -4.3(3) ?
C18 O4 C16 C15 . . . . 174.9(2) ?
C14 C15 C16 O4 . . . . 179.88(18) ?
C14 C15 C16 C17 . . . . -0.8(3) ?
O4 C16 C17 C12 . . . . 179.6(2) ?
C15 C16 C17 C12 . . . . 0.4(3) ?
C13 C12 C17 C16 . . . . -0.2(3) ?
C11 C12 C17 C16 . . . . -178.3(2) ?
